data_7012940
loop_
_publ_author_name
'Nogai, Stefan D.'
'Schmidbaur, Hubert'

_publ_section_title
;
 Preparation and structure of soluble complexes of the ternary
 compounds GaSBr and GaSeBr
;
_journal_issue 12
_journal_name_full 'Dalton Transactions'
_journal_page_first 2488
_journal_paper_doi 10.1039/b302815a
_journal_year 2003
_chemical_formula_sum 'C23 H30 Br3 Ga3 N4 S3'
_chemical_formula_weight 907.58
_space_group_IT_number 14
_symmetry_cell_setting monoclinic
_symmetry_space_group_name_Hall '-P 2ybc'
_symmetry_space_group_name_H-M 'P 1 21/c 1'
_atom_sites_solution_hydrogens geom
_atom_sites_solution_primary direct
_atom_sites_solution_secondary difmap
_audit_creation_method SHELXL-97
_cell_angle_alpha 90.00
_cell_angle_beta 107.0775(5)
_cell_angle_gamma 90.00
_cell_formula_units_Z 4
_cell_length_a 11.29530(10)
_cell_length_b 20.4052(2)
_cell_length_c 14.51370(10)
_cell_measurement_reflns_used 87942
_cell_measurement_temperature 143(2)
_cell_volume 3197.67(5)
_computing_cell_refinement DENZO
_computing_data_collection XPRESS
_computing_data_reduction SCALEPACK
_computing_molecular_graphics SHELXTL-PLUS
_computing_publication_material 'SHELXL-97 (Sheldrick, 1997)'
_computing_structure_refinement 'SHELXL-97 (Sheldrick, 1997)'
_computing_structure_solution 'SHELXS-97 (Sheldrick, 1990)'
_diffrn_ambient_temperature 143(2)
_diffrn_measured_fraction_theta_full 0.951
_diffrn_measured_fraction_theta_max 0.951
_diffrn_measurement_device_type 'NONIUS DIP 2020'
_diffrn_measurement_method phi-rotation
_diffrn_radiation_monochromator graphite
_diffrn_radiation_source 'fine-focus sealed tube'
_diffrn_radiation_type MoK\a
_diffrn_radiation_wavelength 0.71073
_diffrn_reflns_av_R_equivalents 0.0420
_diffrn_reflns_av_sigmaI/netI 0.0240
_diffrn_reflns_limit_h_max 14
_diffrn_reflns_limit_h_min -14
_diffrn_reflns_limit_k_max 26
_diffrn_reflns_limit_k_min -26
_diffrn_reflns_limit_l_max 18
_diffrn_reflns_limit_l_min -18
_diffrn_reflns_number 87942
_diffrn_reflns_theta_full 27.67
_diffrn_reflns_theta_max 27.67
_diffrn_reflns_theta_min 2.25
_exptl_absorpt_coefficient_mu 6.474
_exptl_absorpt_correction_T_max 0.878
_exptl_absorpt_correction_T_min 0.593
_exptl_absorpt_correction_type Delabs
_exptl_crystal_colour colourless
_exptl_crystal_density_diffrn 1.885
_exptl_crystal_density_method 'not measured'
_exptl_crystal_description block
_exptl_crystal_F_000 1768
_exptl_crystal_size_max 0.50
_exptl_crystal_size_mid 0.30
_exptl_crystal_size_min 0.30
_refine_diff_density_max 0.548
_refine_diff_density_min -0.363
_refine_diff_density_rms 0.090
_refine_ls_extinction_method none
_refine_ls_goodness_of_fit_ref 1.170
_refine_ls_hydrogen_treatment riding
_refine_ls_matrix_type full
_refine_ls_number_parameters 332
_refine_ls_number_reflns 7114
_refine_ls_number_restraints 0
_refine_ls_restrained_S_all 1.170
_refine_ls_R_factor_all 0.0333
_refine_ls_R_factor_gt 0.0292
_refine_ls_shift/su_max 0.002
_refine_ls_shift/su_mean 0.000
_refine_ls_structure_factor_coef Fsqd
_refine_ls_weighting_details 'calc w=1/[\s^2^(Fo^2^)+(0.0231P)^2^+3.2884P] where P=(Fo^2^+2Fc^2^)/3'
_refine_ls_weighting_scheme calc
_refine_ls_wR_factor_gt 0.0624
_refine_ls_wR_factor_ref 0.0642
_reflns_number_gt 6537
_reflns_number_total 7114
_reflns_threshold_expression >2sigma(I)
_cod_data_source_file b302815a.txt
_cod_data_source_block nog21
_cod_original_cell_volume 3197.66(5)
_cod_original_sg_symbol_H-M P2(1)/c
_cod_database_code 7012940

loop_
_symmetry_equiv_pos_as_xyz
'x, y, z'
'-x, y+1/2, -z+1/2'
'-x, -y, -z'
'x, -y-1/2, z-1/2'

loop_
_atom_site_label
_atom_site_type_symbol
_atom_site_fract_x
_atom_site_fract_y
_atom_site_fract_z
_atom_site_U_iso_or_equiv
_atom_site_adp_type
_atom_site_occupancy
_atom_site_symmetry_multiplicity
_atom_site_calc_flag
_atom_site_refinement_flags
_atom_site_disorder_assembly
_atom_site_disorder_group
Br1 Br 0.10862(3) 0.330665(14) 0.78519(2) 0.02977(7) Uani 1 1 d . . .
Br2 Br 0.25911(3) 0.061973(14) 1.12372(2) 0.03186(7) Uani 1 1 d . . .
Ga3 Ga 0.47324(2) 0.142588(14) 0.84045(2) 0.02059(7) Uani 1 1 d . . .
Br3 Br 0.49433(3) 0.090155(16) 0.70138(2) 0.03426(8) Uani 1 1 d . . .
Ga2 Ga 0.34070(3) 0.130923(13) 1.02933(2) 0.02028(7) Uani 1 1 d . . .
Ga1 Ga 0.23440(3) 0.238986(14) 0.84601(2) 0.02105(7) Uani 1 1 d . . .
S1 S 0.23273(7) 0.22338(3) 0.99689(5) 0.02739(14) Uani 1 1 d . . .
S3 S 0.41143(6) 0.24608(3) 0.80912(5) 0.02776(14) Uani 1 1 d . . .
S2 S 0.37914(6) 0.07191(3) 0.91178(5) 0.02291(13) Uani 1 1 d . . .
C27 C 0.7437(3) 0.28667(16) 1.1655(3) 0.0436(8) Uani 1 1 d . . .
H27A H 0.8324 0.2810 1.1735 0.065 Uiso 1 1 calc R . .
H27B H 0.7327 0.3146 1.2173 0.065 Uiso 1 1 calc R . .
H27C H 0.7042 0.3073 1.1030 0.065 Uiso 1 1 calc R . .
C17 C -0.1340(3) 0.05570(16) 0.7536(3) 0.0402(8) Uani 1 1 d . . .
H17A H -0.1336 0.0699 0.8181 0.060 Uiso 1 1 calc R . .
H17B H -0.1234 0.0080 0.7531 0.060 Uiso 1 1 calc R . .
H17C H -0.2130 0.0678 0.7069 0.060 Uiso 1 1 calc R . .
C12 C 0.0431(2) 0.13610(13) 0.7847(2) 0.0265(6) Uani 1 1 d . . .
H12A H 0.0272 0.1470 0.8436 0.032 Uiso 1 1 calc R . .
N3 N 0.6526(2) 0.15106(11) 0.92160(16) 0.0231(4) Uani 1 1 d . . .
N2 N 0.5100(2) 0.15039(10) 1.12062(15) 0.0213(4) Uani 1 1 d . . .
C18 C 0.1284(3) 0.08675(16) 0.5272(2) 0.0404(8) Uani 1 1 d . . .
H18A H 0.0533 0.0755 0.4757 0.061 Uiso 1 1 calc R . .
H18B H 0.1853 0.0493 0.5399 0.061 Uiso 1 1 calc R . .
H18C H 0.1686 0.1246 0.5075 0.061 Uiso 1 1 calc R . .
C22 C 0.5630(3) 0.20887(13) 1.11871(19) 0.0246(5) Uani 1 1 d . . .
H22A H 0.5152 0.2431 1.0814 0.030 Uiso 1 1 calc R . .
C15 C 0.0947(3) 0.10343(13) 0.6172(2) 0.0289(6) Uani 1 1 d . . .
C34 C 0.8995(2) 0.16052(14) 1.02243(19) 0.0264(6) Uani 1 1 d . . .
H34A H 0.9852 0.1634 1.0560 0.032 Uiso 1 1 calc R . .
N1 N 0.1348(2) 0.16739(11) 0.76096(16) 0.0224(4) Uani 1 1 d . . .
C23 C 0.6855(3) 0.22098(14) 1.1694(2) 0.0290(6) Uani 1 1 d . . .
C37 C 0.8991(3) 0.04513(15) 1.0854(2) 0.0340(7) Uani 1 1 d . . .
H37A H 0.8367 0.0137 1.0926 0.051 Uiso 1 1 calc R . .
H37B H 0.9482 0.0604 1.1492 0.051 Uiso 1 1 calc R . .
H37C H 0.9537 0.0238 1.0531 0.051 Uiso 1 1 calc R . .
C13 C -0.0289(3) 0.08866(13) 0.7266(2) 0.0290(6) Uani 1 1 d . . .
C14 C -0.0012(3) 0.07294(13) 0.6418(2) 0.0315(6) Uani 1 1 d . . .
H14A H -0.0491 0.0406 0.6000 0.038 Uiso 1 1 calc R . .
C25 C 0.6980(3) 0.10937(14) 1.2288(2) 0.0279(6) Uani 1 1 d . . .
C16 C 0.1599(2) 0.15164(13) 0.67870(19) 0.0239(5) Uani 1 1 d . . .
H16A H 0.2243 0.1743 0.6622 0.029 Uiso 1 1 calc R . .
C33 C 0.8357(2) 0.10268(14) 1.02618(19) 0.0262(6) Uani 1 1 d . . .
C36 C 0.7150(2) 0.20694(14) 0.92001(19) 0.0254(5) Uani 1 1 d . . .
H36A H 0.6724 0.2428 0.8832 0.030 Uiso 1 1 calc R . .
C32 C 0.7112(2) 0.09996(13) 0.97386(19) 0.0236(5) Uani 1 1 d . . .
H32A H 0.6662 0.0608 0.9750 0.028 Uiso 1 1 calc R . .
C24 C 0.7521(3) 0.16999(15) 1.2238(2) 0.0303(6) Uani 1 1 d . . .
H24A H 0.8368 0.1766 1.2584 0.036 Uiso 1 1 calc R . .
C28 C 0.7681(3) 0.05401(16) 1.2890(2) 0.0385(7) Uani 1 1 d . . .
H28A H 0.7412 0.0123 1.2559 0.058 Uiso 1 1 calc R . .
H28B H 0.7517 0.0537 1.3517 0.058 Uiso 1 1 calc R . .
H28C H 0.8570 0.0599 1.2986 0.058 Uiso 1 1 calc R . .
C26 C 0.5758(2) 0.10159(13) 1.17491(19) 0.0248(5) Uani 1 1 d . . .
H26A H 0.5368 0.0605 1.1761 0.030 Uiso 1 1 calc R . .
C35 C 0.8391(3) 0.21403(14) 0.97014(19) 0.0267(6) Uani 1 1 d . . .
C38 C 0.9048(3) 0.27832(16) 0.9687(2) 0.0369(7) Uani 1 1 d . . .
H38A H 0.8437 0.3137 0.9501 0.055 Uiso 1 1 calc R . .
H38B H 0.9522 0.2757 0.9221 0.055 Uiso 1 1 calc R . .
H38C H 0.9612 0.2873 1.0330 0.055 Uiso 1 1 calc R . .
C2 C 0.5625(5) 0.0804(2) 0.4542(3) 0.0550(10) Uani 1 1 d . . .
N4 N 0.6674(4) 0.0796(3) 0.4897(3) 0.0867(14) Uani 1 1 d . . .
C1 C 0.4303(4) 0.0804(2) 0.4101(3) 0.0617(11) Uani 1 1 d . . .
H1A H 0.3885 0.0860 0.4600 0.093 Uiso 1 1 calc R . .
H1B H 0.4050 0.0387 0.3766 0.093 Uiso 1 1 calc R . .
H1C H 0.4076 0.1166 0.3638 0.093 Uiso 1 1 calc R . .

loop_
_atom_site_aniso_label
_atom_site_aniso_U_11
_atom_site_aniso_U_22
_atom_site_aniso_U_33
_atom_site_aniso_U_23
_atom_site_aniso_U_13
_atom_site_aniso_U_12
Br1 0.02707(14) 0.02945(14) 0.03028(14) 0.00741(11) 0.00452(11) 0.00759(11)
Br2 0.03326(15) 0.03198(15) 0.03407(15) 0.00168(11) 0.01570(13) -0.00604(11)
Ga3 0.01569(13) 0.02262(14) 0.02232(14) -0.00264(10) 0.00382(11) -0.00125(10)
Br3 0.03288(16) 0.04304(17) 0.02784(14) -0.01018(12) 0.01043(12) -0.00053(12)
Ga2 0.01794(13) 0.02119(14) 0.02008(13) -0.00001(10) 0.00304(11) 0.00008(10)
Ga1 0.01739(13) 0.02250(14) 0.02079(14) 0.00006(10) 0.00175(11) 0.00117(10)
S1 0.0295(3) 0.0301(3) 0.0204(3) 0.0003(3) 0.0039(3) 0.0109(3)
S3 0.0203(3) 0.0232(3) 0.0398(4) 0.0024(3) 0.0089(3) -0.0012(2)
S2 0.0224(3) 0.0209(3) 0.0254(3) -0.0033(2) 0.0070(3) -0.0030(2)
C27 0.0394(17) 0.0332(17) 0.058(2) -0.0090(15) 0.0139(16) -0.0151(14)
C17 0.0300(15) 0.0316(16) 0.057(2) 0.0089(14) 0.0086(15) -0.0066(12)
C12 0.0202(12) 0.0300(14) 0.0277(13) 0.0046(11) 0.0043(11) 0.0017(10)
N3 0.0186(10) 0.0267(11) 0.0227(11) -0.0044(9) 0.0040(9) -0.0023(8)
N2 0.0195(10) 0.0217(11) 0.0201(10) -0.0013(8) 0.0019(9) 0.0016(8)
C18 0.058(2) 0.0322(16) 0.0277(15) -0.0055(12) 0.0073(15) 0.0002(14)
C22 0.0264(13) 0.0229(13) 0.0242(13) -0.0012(10) 0.0070(11) -0.0009(10)
C15 0.0342(15) 0.0226(13) 0.0240(13) 0.0032(10) -0.0007(12) 0.0027(11)
C34 0.0180(12) 0.0383(15) 0.0207(12) -0.0023(11) 0.0024(10) -0.0020(11)
N1 0.0193(10) 0.0225(11) 0.0217(11) 0.0021(8) 0.0003(9) 0.0009(8)
C23 0.0277(14) 0.0300(14) 0.0298(14) -0.0084(11) 0.0094(12) -0.0064(11)
C37 0.0257(14) 0.0357(16) 0.0348(16) 0.0037(12) -0.0001(13) 0.0012(12)
C13 0.0228(13) 0.0237(13) 0.0350(15) 0.0090(11) -0.0001(12) 0.0000(10)
C14 0.0299(14) 0.0202(13) 0.0350(15) 0.0020(11) -0.0048(12) -0.0007(11)
C25 0.0249(13) 0.0335(15) 0.0231(13) -0.0036(11) 0.0037(11) 0.0038(11)
C16 0.0230(12) 0.0240(13) 0.0217(12) 0.0038(10) 0.0020(11) 0.0016(10)
C33 0.0209(13) 0.0329(15) 0.0236(13) -0.0031(11) 0.0048(11) -0.0010(11)
C36 0.0207(12) 0.0296(14) 0.0242(13) 0.0010(10) 0.0038(11) -0.0028(10)
C32 0.0222(12) 0.0251(13) 0.0235(12) -0.0030(10) 0.0068(11) -0.0007(10)
C24 0.0216(13) 0.0376(16) 0.0283(14) -0.0094(12) 0.0020(11) -0.0016(11)
C28 0.0320(16) 0.0429(18) 0.0339(16) 0.0025(13) -0.0007(13) 0.0117(13)
C26 0.0252(13) 0.0246(13) 0.0229(13) 0.0001(10) 0.0045(11) 0.0004(10)
C35 0.0230(13) 0.0331(15) 0.0226(13) -0.0025(11) 0.0047(11) -0.0059(11)
C38 0.0250(14) 0.0380(17) 0.0432(18) 0.0061(14) 0.0033(13) -0.0090(12)
C2 0.067(3) 0.057(2) 0.043(2) -0.0077(17) 0.019(2) -0.006(2)
N4 0.069(3) 0.130(4) 0.063(3) -0.031(3) 0.022(2) -0.012(3)
C1 0.064(3) 0.049(2) 0.067(3) 0.011(2) 0.013(2) 0.0054(19)

loop_
_atom_type_symbol
_atom_type_description
_atom_type_scat_dispersion_real
_atom_type_scat_dispersion_imag
_atom_type_scat_source
C C 0.0033 0.0016 'International Tables Vol C Tables 4.2.6.8 and 6.1.1.4'
H H 0.0000 0.0000 'International Tables Vol C Tables 4.2.6.8 and 6.1.1.4'
N N 0.0061 0.0033 'International Tables Vol C Tables 4.2.6.8 and 6.1.1.4'
S S 0.1246 0.1234 'International Tables Vol C Tables 4.2.6.8 and 6.1.1.4'
Ga Ga 0.2307 1.6083 'International Tables Vol C Tables 4.2.6.8 and 6.1.1.4'
Br Br -0.2901 2.4595 'International Tables Vol C Tables 4.2.6.8 and 6.1.1.4'

loop_
_geom_angle_atom_site_label_1
_geom_angle_atom_site_label_2
_geom_angle_atom_site_label_3
_geom_angle
_geom_angle_site_symmetry_1
_geom_angle_site_symmetry_3
_geom_angle_publ_flag
N3 Ga3 S2 108.53(7) . . ?
N3 Ga3 S3 103.72(7) . . ?
S2 Ga3 S3 123.13(3) . . ?
N3 Ga3 Br3 101.58(6) . . ?
S2 Ga3 Br3 106.68(2) . . ?
S3 Ga3 Br3 111.08(2) . . ?
N2 Ga2 S1 109.09(6) . . ?
N2 Ga2 S2 104.37(6) . . ?
S1 Ga2 S2 120.94(3) . . ?
N2 Ga2 Br2 101.21(6) . . ?
S1 Ga2 Br2 110.47(2) . . ?
S2 Ga2 Br2 108.80(2) . . ?
N1 Ga1 S1 109.49(7) . . ?
N1 Ga1 S3 106.15(7) . . ?
S1 Ga1 S3 121.09(3) . . ?
N1 Ga1 Br1 100.27(6) . . ?
S1 Ga1 Br1 107.73(2) . . ?
S3 Ga1 Br1 110.13(2) . . ?
Ga1 S1 Ga2 99.67(3) . . ?
Ga1 S3 Ga3 98.01(3) . . ?
Ga3 S2 Ga2 103.48(3) . . ?
C23 C27 H27A 109.5 . . ?
C23 C27 H27B 109.5 . . ?
H27A C27 H27B 109.5 . . ?
C23 C27 H27C 109.5 . . ?
H27A C27 H27C 109.5 . . ?
H27B C27 H27C 109.5 . . ?
C13 C17 H17A 109.5 . . ?
C13 C17 H17B 109.5 . . ?
H17A C17 H17B 109.5 . . ?
C13 C17 H17C 109.5 . . ?
H17A C17 H17C 109.5 . . ?
H17B C17 H17C 109.5 . . ?
N1 C12 C13 122.4(3) . . ?
N1 C12 H12A 118.8 . . ?
C13 C12 H12A 118.8 . . ?
C32 N3 C36 119.6(2) . . ?
C32 N3 Ga3 120.25(18) . . ?
C36 N3 Ga3 120.07(18) . . ?
C22 N2 C26 119.8(2) . . ?
C22 N2 Ga2 120.32(17) . . ?
C26 N2 Ga2 119.40(18) . . ?
C15 C18 H18A 109.5 . . ?
C15 C18 H18B 109.5 . . ?
H18A C18 H18B 109.5 . . ?
C15 C18 H18C 109.5 . . ?
H18A C18 H18C 109.5 . . ?
H18B C18 H18C 109.5 . . ?
N2 C22 C23 122.1(3) . . ?
N2 C22 H22A 119.0 . . ?
C23 C22 H22A 119.0 . . ?
C14 C15 C16 117.4(3) . . ?
C14 C15 C18 122.7(3) . . ?
C16 C15 C18 119.9(3) . . ?
C35 C34 C33 120.7(2) . . ?
C35 C34 H34A 119.6 . . ?
C33 C34 H34A 119.6 . . ?
C16 N1 C12 119.6(2) . . ?
C16 N1 Ga1 119.28(18) . . ?
C12 N1 Ga1 121.16(19) . . ?
C22 C23 C24 117.3(3) . . ?
C22 C23 C27 121.3(3) . . ?
C24 C23 C27 121.4(3) . . ?
C33 C37 H37A 109.5 . . ?
C33 C37 H37B 109.5 . . ?
H37A C37 H37B 109.5 . . ?
C33 C37 H37C 109.5 . . ?
H37A C37 H37C 109.5 . . ?
H37B C37 H37C 109.5 . . ?
C12 C13 C14 117.2(3) . . ?
C12 C13 C17 121.3(3) . . ?
C14 C13 C17 121.6(3) . . ?
C15 C14 C13 121.4(3) . . ?
C15 C14 H14A 119.3 . . ?
C13 C14 H14A 119.3 . . ?
C26 C25 C24 117.0(3) . . ?
C26 C25 C28 120.7(3) . . ?
C24 C25 C28 122.3(3) . . ?
N1 C16 C15 122.1(3) . . ?
N1 C16 H16A 119.0 . . ?
C15 C16 H16A 119.0 . . ?
C32 C33 C34 117.7(3) . . ?
C32 C33 C37 121.1(3) . . ?
C34 C33 C37 121.2(2) . . ?
N3 C36 C35 122.3(3) . . ?
N3 C36 H36A 118.8 . . ?
C35 C36 H36A 118.8 . . ?
N3 C32 C33 122.0(3) . . ?
N3 C32 H32A 119.0 . . ?
C33 C32 H32A 119.0 . . ?
C23 C24 C25 121.6(3) . . ?
C23 C24 H24A 119.2 . . ?
C25 C24 H24A 119.2 . . ?
C25 C28 H28A 109.5 . . ?
C25 C28 H28B 109.5 . . ?
H28A C28 H28B 109.5 . . ?
C25 C28 H28C 109.5 . . ?
H28A C28 H28C 109.5 . . ?
H28B C28 H28C 109.5 . . ?
N2 C26 C25 122.2(3) . . ?
N2 C26 H26A 118.9 . . ?
C25 C26 H26A 118.9 . . ?
C36 C35 C34 117.6(3) . . ?
C36 C35 C38 120.6(3) . . ?
C34 C35 C38 121.7(2) . . ?
C35 C38 H38A 109.5 . . ?
C35 C38 H38B 109.5 . . ?
H38A C38 H38B 109.5 . . ?
C35 C38 H38C 109.5 . . ?
H38A C38 H38C 109.5 . . ?
H38B C38 H38C 109.5 . . ?
N4 C2 C1 179.2(6) . . ?
C2 C1 H1A 109.5 . . ?
C2 C1 H1B 109.5 . . ?
H1A C1 H1B 109.5 . . ?
C2 C1 H1C 109.5 . . ?
H1A C1 H1C 109.5 . . ?
H1B C1 H1C 109.5 . . ?

loop_
_geom_bond_atom_site_label_1
_geom_bond_atom_site_label_2
_geom_bond_distance
_geom_bond_site_symmetry_2
_geom_bond_publ_flag
Br1 Ga1 2.3581(4) . ?
Br2 Ga2 2.3339(4) . ?
Ga3 N3 2.030(2) . ?
Ga3 S2 2.2199(7) . ?
Ga3 S3 2.2288(7) . ?
Ga3 Br3 2.3576(4) . ?
Ga2 N2 2.020(2) . ?
Ga2 S1 2.2206(7) . ?
Ga2 S2 2.2326(7) . ?
Ga1 N1 2.027(2) . ?
Ga1 S1 2.2184(7) . ?
Ga1 S3 2.2214(7) . ?
C27 C23 1.502(4) . ?
C27 H27A 0.9800 . ?
C27 H27B 0.9800 . ?
C27 H27C 0.9800 . ?
C17 C13 1.513(4) . ?
C17 H17A 0.9800 . ?
C17 H17B 0.9800 . ?
C17 H17C 0.9800 . ?
C12 N1 1.346(3) . ?
C12 C13 1.381(4) . ?
C12 H12A 0.9500 . ?
N3 C32 1.344(3) . ?
N3 C36 1.344(3) . ?
N2 C22 1.339(3) . ?
N2 C26 1.350(3) . ?
C18 C15 1.502(4) . ?
C18 H18A 0.9800 . ?
C18 H18B 0.9800 . ?
C18 H18C 0.9800 . ?
C22 C23 1.385(4) . ?
C22 H22A 0.9500 . ?
C15 C14 1.384(4) . ?
C15 C16 1.386(4) . ?
C34 C35 1.389(4) . ?
C34 C33 1.392(4) . ?
C34 H34A 0.9500 . ?
N1 C16 1.344(3) . ?
C23 C24 1.387(4) . ?
C37 C33 1.507(4) . ?
C37 H37A 0.9800 . ?
C37 H37B 0.9800 . ?
C37 H37C 0.9800 . ?
C13 C14 1.393(4) . ?
C14 H14A 0.9500 . ?
C25 C26 1.381(4) . ?
C25 C24 1.391(4) . ?
C25 C28 1.503(4) . ?
C16 H16A 0.9500 . ?
C33 C32 1.389(4) . ?
C36 C35 1.384(4) . ?
C36 H36A 0.9500 . ?
C32 H32A 0.9500 . ?
C24 H24A 0.9500 . ?
C28 H28A 0.9800 . ?
C28 H28B 0.9800 . ?
C28 H28C 0.9800 . ?
C26 H26A 0.9500 . ?
C35 C38 1.510(4) . ?
C38 H38A 0.9800 . ?
C38 H38B 0.9800 . ?
C38 H38C 0.9800 . ?
C2 N4 1.145(6) . ?
C2 C1 1.442(6) . ?
C1 H1A 0.9800 . ?
C1 H1B 0.9800 . ?
C1 H1C 0.9800 . ?

loop_
_geom_torsion_atom_site_label_1
_geom_torsion_atom_site_label_2
_geom_torsion_atom_site_label_3
_geom_torsion_atom_site_label_4
_geom_torsion
_geom_torsion_site_symmetry_1
_geom_torsion_site_symmetry_2
_geom_torsion_site_symmetry_3
_geom_torsion_site_symmetry_4
_geom_torsion_publ_flag
N1 Ga1 S1 Ga2 66.72(7) . . . . ?
S3 Ga1 S1 Ga2 -57.19(4) . . . . ?
Br1 Ga1 S1 Ga2 174.88(2) . . . . ?
N2 Ga2 S1 Ga1 107.72(7) . . . . ?
S2 Ga2 S1 Ga1 -13.20(4) . . . . ?
Br2 Ga2 S1 Ga1 -141.87(2) . . . . ?
N1 Ga1 S3 Ga3 -57.37(7) . . . . ?
S1 Ga1 S3 Ga3 68.09(4) . . . . ?
Br1 Ga1 S3 Ga3 -165.05(2) . . . . ?
N3 Ga3 S3 Ga1 -132.38(7) . . . . ?
S2 Ga3 S3 Ga1 -9.02(4) . . . . ?
Br3 Ga3 S3 Ga1 119.22(2) . . . . ?
N3 Ga3 S2 Ga2 78.84(7) . . . . ?
S3 Ga3 S2 Ga2 -42.32(4) . . . . ?
Br3 Ga3 S2 Ga2 -172.40(2) . . . . ?
N2 Ga2 S2 Ga3 -66.85(7) . . . . ?
S1 Ga2 S2 Ga3 56.33(4) . . . . ?
Br2 Ga2 S2 Ga3 -174.26(2) . . . . ?
S2 Ga3 N3 C32 30.8(2) . . . . ?
S3 Ga3 N3 C32 163.29(18) . . . . ?
Br3 Ga3 N3 C32 -81.4(2) . . . . ?
S2 Ga3 N3 C36 -152.10(19) . . . . ?
S3 Ga3 N3 C36 -19.6(2) . . . . ?
Br3 Ga3 N3 C36 95.7(2) . . . . ?
S1 Ga2 N2 C22 -30.2(2) . . . . ?
S2 Ga2 N2 C22 100.4(2) . . . . ?
Br2 Ga2 N2 C22 -146.66(19) . . . . ?
S1 Ga2 N2 C26 158.18(18) . . . . ?
S2 Ga2 N2 C26 -71.3(2) . . . . ?
Br2 Ga2 N2 C26 41.7(2) . . . . ?
C26 N2 C22 C23 1.4(4) . . . . ?
Ga2 N2 C22 C23 -170.2(2) . . . . ?
C13 C12 N1 C16 -1.2(4) . . . . ?
C13 C12 N1 Ga1 177.8(2) . . . . ?
S1 Ga1 N1 C16 -154.83(17) . . . . ?
S3 Ga1 N1 C16 -22.5(2) . . . . ?
Br1 Ga1 N1 C16 92.07(18) . . . . ?
S1 Ga1 N1 C12 26.1(2) . . . . ?
S3 Ga1 N1 C12 158.42(18) . . . . ?
Br1 Ga1 N1 C12 -86.97(19) . . . . ?
N2 C22 C23 C24 -0.5(4) . . . . ?
N2 C22 C23 C27 179.3(3) . . . . ?
N1 C12 C13 C14 1.4(4) . . . . ?
N1 C12 C13 C17 -178.1(3) . . . . ?
C16 C15 C14 C13 -1.9(4) . . . . ?
C18 C15 C14 C13 178.9(3) . . . . ?
C12 C13 C14 C15 0.2(4) . . . . ?
C17 C13 C14 C15 179.7(3) . . . . ?
C12 N1 C16 C15 -0.6(4) . . . . ?
Ga1 N1 C16 C15 -179.6(2) . . . . ?
C14 C15 C16 N1 2.1(4) . . . . ?
C18 C15 C16 N1 -178.7(3) . . . . ?
C35 C34 C33 C32 1.8(4) . . . . ?
C35 C34 C33 C37 -177.8(3) . . . . ?
C32 N3 C36 C35 0.4(4) . . . . ?
Ga3 N3 C36 C35 -176.7(2) . . . . ?
C36 N3 C32 C33 -0.6(4) . . . . ?
Ga3 N3 C32 C33 176.5(2) . . . . ?
C34 C33 C32 N3 -0.5(4) . . . . ?
C37 C33 C32 N3 179.1(3) . . . . ?
C22 C23 C24 C25 -1.2(4) . . . . ?
C27 C23 C24 C25 179.0(3) . . . . ?
C26 C25 C24 C23 1.9(4) . . . . ?
C28 C25 C24 C23 -178.7(3) . . . . ?
C22 N2 C26 C25 -0.6(4) . . . . ?
Ga2 N2 C26 C25 171.1(2) . . . . ?
C24 C25 C26 N2 -1.0(4) . . . . ?
C28 C25 C26 N2 179.6(3) . . . . ?
N3 C36 C35 C34 0.8(4) . . . . ?
N3 C36 C35 C38 -178.2(3) . . . . ?
C33 C34 C35 C36 -1.9(4) . . . . ?
C33 C34 C35 C38 177.1(3) . . . . ?
